data_7127241
loop_
_publ_author_name
'Zhang, Dong'
'Dong, Shunxi'
'He, Qianwen'
'Luo, Yao'
'Liu, Yun'
'Liu, Xiaohua'
'Feng, Xiaoming'

_publ_section_title
;
 Enantioselective dicarbofunctionalization of (<i>E</i>)-alkenyloxindoles
 with pyridinium salts by chiral Lewis acid/photo relay catalysis.
;
_journal_issue 84
_journal_name_full 'Chemical communications (Cambridge, England)'
_journal_page_first 12757
_journal_page_last 12760
_journal_paper_doi 10.1039/d0cc05621a
_journal_volume 56
_journal_year 2020
_chemical_formula_moiety 'C27 H25 Br N2 O4'
_chemical_formula_sum 'C27 H25 Br N2 O4'
_chemical_formula_weight 521.40
_space_group_crystal_system monoclinic
_space_group_IT_number 14
_space_group_name_Hall '-P 2yn'
_space_group_name_H-M_alt 'P 1 21/n 1'
_atom_sites_solution_hydrogens mixed
_atom_sites_solution_primary dual
_atom_sites_solution_secondary difmap
_audit_creation_method SHELXL-2018/3
_audit_update_record
;
2020-07-02 deposited with the CCDC.	2020-09-15 downloaded from the CCDC.
;
_cell_angle_alpha 90
_cell_angle_beta 91.9960(10)
_cell_angle_gamma 90
_cell_formula_units_Z 4
_cell_length_a 9.4091(4)
_cell_length_b 11.5174(4)
_cell_length_c 22.8668(9)
_cell_measurement_reflns_used 9916
_cell_measurement_temperature 169(2)
_cell_measurement_theta_max 26.41
_cell_measurement_theta_min 2.37
_cell_volume 2476.53(17)
_computing_cell_refinement 'Bruker SAINT'
_computing_data_collection 'Bruker APEX3'
_computing_data_reduction 'Bruker SAINT'
_computing_molecular_graphics 'Bruker SHELXTL'
_computing_publication_material 'Bruker SHELXTL'
_computing_structure_refinement 'SHELXL-2018/3 (Sheldrick, 2018)'
_computing_structure_solution 'SHELXT (Sheldrick 2008)'
_diffrn_ambient_temperature 169(2)
_diffrn_measured_fraction_theta_full 0.994
_diffrn_measured_fraction_theta_max 0.994
_diffrn_measurement_device_type 'Bruker D8 Photon II'
_diffrn_measurement_method '\f and \w scans'
_diffrn_radiation_type MoK\a
_diffrn_radiation_wavelength 0.71073
_diffrn_reflns_av_R_equivalents 0.0436
_diffrn_reflns_av_unetI/netI 0.0270
_diffrn_reflns_Laue_measured_fraction_full 0.994
_diffrn_reflns_Laue_measured_fraction_max 0.994
_diffrn_reflns_limit_h_max 11
_diffrn_reflns_limit_h_min -11
_diffrn_reflns_limit_k_max 14
_diffrn_reflns_limit_k_min -14
_diffrn_reflns_limit_l_max 28
_diffrn_reflns_limit_l_min -28
_diffrn_reflns_number 35612
_diffrn_reflns_point_group_measured_fraction_full 0.994
_diffrn_reflns_point_group_measured_fraction_max 0.994
_diffrn_reflns_theta_full 25.242
_diffrn_reflns_theta_max 26.412
_diffrn_reflns_theta_min 2.511
_exptl_absorpt_coefficient_mu 1.695
_exptl_absorpt_correction_T_max 1.0000
_exptl_absorpt_correction_T_min 0.9012
_exptl_absorpt_correction_type numerical
_exptl_absorpt_process_details 'SADABS (Krause et al., 2015)'
_exptl_crystal_colour colourless
_exptl_crystal_density_diffrn 1.398
_exptl_crystal_description plate
_exptl_crystal_F_000 1072
_exptl_crystal_recrystallization_method 'Re-crystallisation from solvent: EA, Hexane'
_exptl_crystal_size_max 0.199
_exptl_crystal_size_mid 0.159
_exptl_crystal_size_min 0.095
_refine_diff_density_max 0.610
_refine_diff_density_min -0.663
_refine_diff_density_rms 0.067
_refine_ls_extinction_method none
_refine_ls_goodness_of_fit_ref 1.099
_refine_ls_hydrogen_treatment mixed
_refine_ls_matrix_type full
_refine_ls_number_parameters 314
_refine_ls_number_reflns 5071
_refine_ls_number_restraints 1
_refine_ls_restrained_S_all 1.099
_refine_ls_R_factor_all 0.0443
_refine_ls_R_factor_gt 0.0318
_refine_ls_shift/su_max 0.001
_refine_ls_shift/su_mean 0.000
_refine_ls_structure_factor_coef Fsqd
_refine_ls_weighting_details 'w=1/[\s^2^(Fo^2^)+(0.0239P)^2^+3.1261P] where P=(Fo^2^+2Fc^2^)/3'
_refine_ls_weighting_scheme calc
_refine_ls_wR_factor_gt 0.0710
_refine_ls_wR_factor_ref 0.0838
_reflns_Friedel_coverage 0.000
_reflns_number_gt 4302
_reflns_number_total 5071
_reflns_threshold_expression 'I > 2\s(I)'
_cod_data_source_file d0cc05621a2.cif
_cod_data_source_block zhd009
_cod_depositor_comments 'Adding full bibliography for 7127240--7127244.cif.'
_cod_original_sg_symbol_H-M 'P 21/n'
_cod_database_code 7127241
_shelx_shelxl_version_number 2018/3
_shelx_space_group_comment
; 
The symmetry employed for this shelxl refinement is uniquely defined 
by the following loop, which should always be used as a source of 
symmetry information in preference to the above space-group names. 
They are only intended as comments. 
;
_shelx_estimated_absorpt_t_min 0.729
_shelx_estimated_absorpt_t_max 0.856

loop_
_space_group_symop_operation_xyz
'x, y, z'
'-x+1/2, y+1/2, -z+1/2'
'-x, -y, -z'
'x-1/2, -y-1/2, z-1/2'

loop_
_atom_site_label
_atom_site_type_symbol
_atom_site_fract_x
_atom_site_fract_y
_atom_site_fract_z
_atom_site_U_iso_or_equiv
_atom_site_adp_type
_atom_site_occupancy
_atom_site_site_symmetry_order
_atom_site_calc_flag
_atom_site_refinement_flags_posn
_atom_site_refinement_flags_adp
_atom_site_refinement_flags_occupancy
_atom_site_disorder_assembly
_atom_site_disorder_group
Br Br 0.84507(3) 0.28805(2) 0.61935(2) 0.03105(9) Uani 1 1 d . . . . .
O1 O 0.30966(16) 0.55911(14) 0.60242(7) 0.0241(3) Uani 1 1 d . . . . .
O2 O 0.42724(17) 0.48709(15) 0.68187(7) 0.0264(4) Uani 1 1 d . . . . .
O3 O 0.3892(2) 0.81747(16) 0.64689(8) 0.0351(4) Uani 1 1 d . . . . .
O4 O 0.54746(17) 0.39997(13) 0.56120(7) 0.0238(3) Uani 1 1 d . . . . .
N1 N 0.7081(2) 0.55489(17) 0.72404(8) 0.0260(4) Uani 1 1 d . . . . .
N2 N 0.7290(2) 0.50319(16) 0.52081(8) 0.0200(4) Uani 1 1 d D . . . .
H2N H 0.721(3) 0.481(2) 0.4856(8) 0.026(7) Uiso 1 1 d D . . . .
C1 C 0.4146(2) 0.55274(19) 0.63456(9) 0.0199(4) Uani 1 1 d . . . . .
C2 C 0.5489(2) 0.62537(18) 0.62682(9) 0.0170(4) Uani 1 1 d . . . . .
H2 H 0.565894 0.670651 0.663718 0.020 Uiso 1 1 calc R U . . .
C3 C 0.5224(2) 0.71295(18) 0.57751(9) 0.0185(4) Uani 1 1 d . . . . .
H3A H 0.613513 0.749313 0.567240 0.022 Uiso 1 1 calc R U . . .
H3B H 0.482979 0.672349 0.542395 0.022 Uiso 1 1 calc R U . . .
C4 C 0.4191(2) 0.80634(19) 0.59588(10) 0.0226(5) Uani 1 1 d . . . . .
C5 C 0.3115(3) 0.4091(3) 0.70038(12) 0.0375(6) Uani 1 1 d . . . . .
C6 C 0.1840(3) 0.4805(3) 0.71620(17) 0.0617(10) Uani 1 1 d . . . . .
H6A H 0.139563 0.513764 0.680588 0.093 Uiso 1 1 calc R U . . .
H6B H 0.214332 0.543259 0.742748 0.093 Uiso 1 1 calc R U . . .
H6C H 0.115175 0.430920 0.735522 0.093 Uiso 1 1 calc R U . . .
C7 C 0.3809(4) 0.3519(3) 0.75436(14) 0.0567(10) Uani 1 1 d . . . . .
H7A H 0.410310 0.411913 0.782679 0.085 Uiso 1 1 calc R U . . .
H7B H 0.464440 0.307625 0.742917 0.085 Uiso 1 1 calc R U . . .
H7C H 0.312699 0.299537 0.772169 0.085 Uiso 1 1 calc R U . . .
C8 C 0.2796(4) 0.3195(3) 0.65334(15) 0.0578(9) Uani 1 1 d . . . . .
H8A H 0.233306 0.357241 0.619317 0.087 Uiso 1 1 calc R U . . .
H8B H 0.216264 0.259928 0.668534 0.087 Uiso 1 1 calc R U . . .
H8C H 0.368489 0.283241 0.641708 0.087 Uiso 1 1 calc R U . . .
C11 C 0.7265(2) 0.48813(19) 0.67704(9) 0.0186(4) Uani 1 1 d . . . . .
C12 C 0.7919(2) 0.38030(19) 0.68355(10) 0.0215(5) Uani 1 1 d . . . . .
C13 C 0.8290(3) 0.3384(2) 0.73906(10) 0.0260(5) Uani 1 1 d . . . . .
H13 H 0.871457 0.263994 0.743873 0.031 Uiso 1 1 calc R U . . .
C14 C 0.8031(3) 0.4066(2) 0.78673(10) 0.0297(5) Uani 1 1 d . . . . .
H14 H 0.824034 0.379701 0.825359 0.036 Uiso 1 1 calc R U . . .
C15 C 0.7451(3) 0.5167(2) 0.77669(11) 0.0318(6) Uani 1 1 d . . . . .
H15 H 0.731642 0.566242 0.809261 0.038 Uiso 1 1 calc R U . . .
C21 C 0.6443(2) 0.46970(18) 0.56479(9) 0.0175(4) Uani 1 1 d . . . . .
C22 C 0.6832(2) 0.54668(18) 0.61863(9) 0.0168(4) Uani 1 1 d . . . . .
C23 C 0.8100(2) 0.61433(18) 0.59745(9) 0.0165(4) Uani 1 1 d . . . . .
C24 C 0.9025(2) 0.68960(18) 0.62656(10) 0.0204(5) Uani 1 1 d . . . . .
H24 H 0.891346 0.707709 0.666675 0.024 Uiso 1 1 calc R U . . .
C25 C 1.0130(2) 0.7383(2) 0.59540(10) 0.0242(5) Uani 1 1 d . . . . .
H25 H 1.077686 0.790369 0.614520 0.029 Uiso 1 1 calc R U . . .
C26 C 1.0290(2) 0.7115(2) 0.53683(11) 0.0261(5) Uani 1 1 d . . . . .
H26 H 1.103898 0.746453 0.516243 0.031 Uiso 1 1 calc R U . . .
C27 C 0.9377(2) 0.6347(2) 0.50787(10) 0.0228(5) Uani 1 1 d . . . . .
H27 H 0.949345 0.615964 0.467860 0.027 Uiso 1 1 calc R U . . .
C28 C 0.8297(2) 0.58637(18) 0.53876(9) 0.0182(4) Uani 1 1 d . . . . .
C31 C 0.3577(2) 0.88680(19) 0.55025(11) 0.0256(5) Uani 1 1 d . . . . .
C32 C 0.3834(3) 0.8752(2) 0.49141(11) 0.0301(6) Uani 1 1 d . . . . .
H32 H 0.442819 0.814457 0.478353 0.036 Uiso 1 1 calc R U . . .
C33 C 0.3218(3) 0.9528(2) 0.45133(14) 0.0423(7) Uani 1 1 d . . . . .
H33 H 0.340663 0.945829 0.410936 0.051 Uiso 1 1 calc R U . . .
C34 C 0.2339(3) 1.0397(3) 0.46997(17) 0.0522(9) Uani 1 1 d . . . . .
H34 H 0.190443 1.091233 0.442283 0.063 Uiso 1 1 calc R U . . .
C35 C 0.2085(3) 1.0522(3) 0.52849(18) 0.0578(10) Uani 1 1 d . . . . .
H35 H 0.148228 1.112755 0.541078 0.069 Uiso 1 1 calc R U . . .
C36 C 0.2702(3) 0.9770(2) 0.56908(15) 0.0415(7) Uani 1 1 d . . . . .
H36 H 0.253501 0.986443 0.609532 0.050 Uiso 1 1 calc R U . . .

loop_
_atom_site_aniso_label
_atom_site_aniso_U_11
_atom_site_aniso_U_22
_atom_site_aniso_U_33
_atom_site_aniso_U_23
_atom_site_aniso_U_13
_atom_site_aniso_U_12
Br 0.04183(16) 0.02634(13) 0.02522(14) 0.00079(10) 0.00442(10) 0.01162(11)
O1 0.0196(8) 0.0324(9) 0.0202(8) 0.0016(7) -0.0021(6) -0.0006(7)
O2 0.0230(8) 0.0372(9) 0.0187(8) 0.0117(7) -0.0016(6) -0.0069(7)
O3 0.0416(11) 0.0386(10) 0.0252(10) -0.0048(8) 0.0034(8) 0.0147(8)
O4 0.0228(8) 0.0231(8) 0.0252(9) -0.0055(7) -0.0021(6) -0.0047(6)
N1 0.0319(11) 0.0235(10) 0.0222(10) -0.0018(8) -0.0052(8) 0.0040(8)
N2 0.0234(10) 0.0222(9) 0.0141(9) -0.0041(8) -0.0021(7) -0.0013(7)
C1 0.0199(11) 0.0229(11) 0.0172(11) -0.0002(9) 0.0021(9) 0.0014(9)
C2 0.0185(11) 0.0181(10) 0.0144(10) -0.0008(8) -0.0008(8) 0.0012(8)
C3 0.0194(11) 0.0183(10) 0.0177(11) 0.0007(8) -0.0002(8) 0.0002(8)
C4 0.0184(11) 0.0198(11) 0.0294(13) -0.0014(9) -0.0023(9) -0.0003(8)
C5 0.0270(14) 0.0494(16) 0.0363(15) 0.0189(13) 0.0016(11) -0.0133(12)
C6 0.0332(17) 0.085(3) 0.068(2) 0.023(2) 0.0204(16) -0.0032(17)
C7 0.0486(19) 0.076(2) 0.0452(18) 0.0405(17) -0.0020(15) -0.0169(17)
C8 0.067(2) 0.052(2) 0.053(2) 0.0131(16) -0.0074(17) -0.0322(17)
C11 0.0180(11) 0.0209(10) 0.0166(10) 0.0008(8) -0.0019(8) -0.0034(8)
C12 0.0204(11) 0.0211(11) 0.0230(12) 0.0008(9) 0.0016(9) -0.0010(9)
C13 0.0305(13) 0.0225(11) 0.0246(12) 0.0067(9) -0.0024(10) 0.0028(9)
C14 0.0376(14) 0.0358(13) 0.0151(11) 0.0063(10) -0.0075(10) 0.0030(11)
C15 0.0341(14) 0.0405(14) 0.0203(12) -0.0128(11) -0.0054(10) 0.0023(11)
C21 0.0199(11) 0.0169(10) 0.0152(10) -0.0013(8) -0.0036(8) 0.0038(8)
C22 0.0168(10) 0.0168(10) 0.0166(10) 0.0008(8) -0.0020(8) -0.0009(8)
C23 0.0155(10) 0.0177(10) 0.0163(10) 0.0028(8) -0.0016(8) 0.0035(8)
C24 0.0190(11) 0.0213(11) 0.0207(11) -0.0021(9) -0.0030(9) 0.0007(8)
C25 0.0213(11) 0.0241(11) 0.0271(12) 0.0001(9) -0.0032(9) -0.0031(9)
C26 0.0182(11) 0.0256(12) 0.0348(14) 0.0062(10) 0.0043(9) -0.0004(9)
C27 0.0226(12) 0.0251(11) 0.0211(11) 0.0028(9) 0.0040(9) 0.0042(9)
C28 0.0160(10) 0.0169(10) 0.0216(11) 0.0005(8) -0.0014(8) 0.0041(8)
C31 0.0173(11) 0.0186(11) 0.0403(14) 0.0048(10) -0.0060(10) -0.0015(8)
C32 0.0320(14) 0.0198(11) 0.0376(14) 0.0034(10) -0.0121(11) -0.0041(10)
C33 0.0458(17) 0.0310(14) 0.0485(17) 0.0148(13) -0.0218(14) -0.0107(12)
C34 0.0358(16) 0.0386(16) 0.081(3) 0.0314(16) -0.0174(16) -0.0017(13)
C35 0.0410(18) 0.0355(16) 0.098(3) 0.0286(18) 0.0117(18) 0.0187(13)
C36 0.0336(15) 0.0288(14) 0.063(2) 0.0077(13) 0.0114(13) 0.0080(11)

loop_
_atom_type_symbol
_atom_type_description
_atom_type_scat_dispersion_real
_atom_type_scat_dispersion_imag
_atom_type_scat_source
C C 0.0033 0.0016 'International Tables Vol C Tables 4.2.6.8 and 6.1.1.4'
H H 0.0000 0.0000 'International Tables Vol C Tables 4.2.6.8 and 6.1.1.4'
N N 0.0061 0.0033 'International Tables Vol C Tables 4.2.6.8 and 6.1.1.4'
O O 0.0106 0.0060 'International Tables Vol C Tables 4.2.6.8 and 6.1.1.4'
Br Br -0.2901 2.4595 'International Tables Vol C Tables 4.2.6.8 and 6.1.1.4'

loop_
_geom_angle_atom_site_label_1
_geom_angle_atom_site_label_2
_geom_angle_atom_site_label_3
_geom_angle
_geom_angle_site_symmetry_1
_geom_angle_site_symmetry_3
_geom_angle_publ_flag
C1 O2 C5 122.26(18) . . ?
C15 N1 C11 120.4(2) . . ?
C21 N2 C28 112.67(18) . . ?
O1 C1 O2 125.3(2) . . ?
O1 C1 C2 123.7(2) . . ?
O2 C1 C2 110.89(18) . . ?
C3 C2 C1 109.39(17) . . ?
C3 C2 C22 113.86(17) . . ?
C1 C2 C22 111.64(17) . . ?
C4 C3 C2 110.69(18) . . ?
O3 C4 C31 120.5(2) . . ?
O3 C4 C3 120.8(2) . . ?
C31 C4 C3 118.7(2) . . ?
O2 C5 C6 109.6(2) . . ?
O2 C5 C8 109.8(2) . . ?
C6 C5 C8 113.7(3) . . ?
O2 C5 C7 101.2(2) . . ?
C6 C5 C7 111.3(3) . . ?
C8 C5 C7 110.5(3) . . ?
N1 C11 C12 119.7(2) . . ?
N1 C11 C22 114.07(18) . . ?
C12 C11 C22 125.9(2) . . ?
C13 C12 C11 120.2(2) . . ?
C13 C12 Br 116.62(17) . . ?
C11 C12 Br 123.06(17) . . ?
C14 C13 C12 118.7(2) . . ?
C13 C14 C15 117.9(2) . . ?
N1 C15 C14 122.9(2) . . ?
O4 C21 N2 126.5(2) . . ?
O4 C21 C22 125.9(2) . . ?
N2 C21 C22 107.27(18) . . ?
C23 C22 C11 108.33(17) . . ?
C23 C22 C21 101.90(17) . . ?
C11 C22 C21 119.12(17) . . ?
C23 C22 C2 112.71(16) . . ?
C11 C22 C2 109.82(17) . . ?
C21 C22 C2 104.85(16) . . ?
C24 C23 C28 120.3(2) . . ?
C24 C23 C22 131.1(2) . . ?
C28 C23 C22 108.65(18) . . ?
C23 C24 C25 118.2(2) . . ?
C26 C25 C24 120.7(2) . . ?
C27 C26 C25 121.1(2) . . ?
C28 C27 C26 118.0(2) . . ?
C27 C28 N2 129.2(2) . . ?
C27 C28 C23 121.6(2) . . ?
N2 C28 C23 109.16(19) . . ?
C32 C31 C36 119.7(2) . . ?
C32 C31 C4 122.9(2) . . ?
C36 C31 C4 117.5(2) . . ?
C31 C32 C33 119.7(3) . . ?
C34 C33 C32 120.3(3) . . ?
C33 C34 C35 120.3(3) . . ?
C34 C35 C36 120.3(3) . . ?
C35 C36 C31 119.7(3) . . ?

loop_
_geom_bond_atom_site_label_1
_geom_bond_atom_site_label_2
_geom_bond_distance
_geom_bond_site_symmetry_2
_geom_bond_publ_flag
Br C12 1.894(2) . ?
O1 C1 1.213(3) . ?
O2 C1 1.322(3) . ?
O2 C5 1.485(3) . ?
O3 C4 1.216(3) . ?
O4 C21 1.215(3) . ?
N1 C15 1.317(3) . ?
N1 C11 1.338(3) . ?
N2 C21 1.360(3) . ?
N2 C28 1.399(3) . ?
C1 C2 1.530(3) . ?
C2 C3 1.527(3) . ?
C2 C22 1.571(3) . ?
C3 C4 1.518(3) . ?
C4 C31 1.496(3) . ?
C5 C6 1.509(4) . ?
C5 C8 1.513(4) . ?
C5 C7 1.526(4) . ?
C11 C12 1.392(3) . ?
C11 C22 1.538(3) . ?
C12 C13 1.391(3) . ?
C13 C14 1.372(3) . ?
C14 C15 1.397(4) . ?
C21 C22 1.551(3) . ?
C22 C23 1.519(3) . ?
C23 C24 1.383(3) . ?
C23 C28 1.399(3) . ?
C24 C25 1.398(3) . ?
C25 C26 1.388(3) . ?
C26 C27 1.386(3) . ?
C27 C28 1.375(3) . ?
C31 C32 1.382(4) . ?
C31 C36 1.403(3) . ?
C32 C33 1.392(3) . ?
C33 C34 1.375(5) . ?
C34 C35 1.375(5) . ?
C35 C36 1.382(4) . ?

loop_
_geom_torsion_atom_site_label_1
_geom_torsion_atom_site_label_2
_geom_torsion_atom_site_label_3
_geom_torsion_atom_site_label_4
_geom_torsion
_geom_torsion_site_symmetry_1
_geom_torsion_site_symmetry_2
_geom_torsion_site_symmetry_3
_geom_torsion_site_symmetry_4
_geom_torsion_publ_flag
C5 O2 C1 O1 1.8(4) . . . . ?
C5 O2 C1 C2 179.0(2) . . . . ?
O1 C1 C2 C3 5.9(3) . . . . ?
O2 C1 C2 C3 -171.48(18) . . . . ?
O1 C1 C2 C22 -121.1(2) . . . . ?
O2 C1 C2 C22 61.6(2) . . . . ?
C1 C2 C3 C4 70.1(2) . . . . ?
C22 C2 C3 C4 -164.26(17) . . . . ?
C2 C3 C4 O3 13.3(3) . . . . ?
C2 C3 C4 C31 -168.35(18) . . . . ?
C1 O2 C5 C6 -64.4(3) . . . . ?
C1 O2 C5 C8 61.2(3) . . . . ?
C1 O2 C5 C7 178.0(2) . . . . ?
C15 N1 C11 C12 -3.5(3) . . . . ?
C15 N1 C11 C22 -177.9(2) . . . . ?
N1 C11 C12 C13 4.6(3) . . . . ?
C22 C11 C12 C13 178.3(2) . . . . ?
N1 C11 C12 Br -171.60(17) . . . . ?
C22 C11 C12 Br 2.1(3) . . . . ?
C11 C12 C13 C14 -1.7(4) . . . . ?
Br C12 C13 C14 174.77(19) . . . . ?
C12 C13 C14 C15 -2.2(4) . . . . ?
C11 N1 C15 C14 -0.6(4) . . . . ?
C13 C14 C15 N1 3.4(4) . . . . ?
C28 N2 C21 O4 179.1(2) . . . . ?
C28 N2 C21 C22 5.2(2) . . . . ?
N1 C11 C22 C23 87.2(2) . . . . ?
C12 C11 C22 C23 -86.8(2) . . . . ?
N1 C11 C22 C21 -157.12(19) . . . . ?
C12 C11 C22 C21 28.8(3) . . . . ?
N1 C11 C22 C2 -36.3(2) . . . . ?
C12 C11 C22 C2 149.7(2) . . . . ?
O4 C21 C22 C23 -179.8(2) . . . . ?
N2 C21 C22 C23 -5.9(2) . . . . ?
O4 C21 C22 C11 61.1(3) . . . . ?
N2 C21 C22 C11 -124.9(2) . . . . ?
O4 C21 C22 C2 -62.2(3) . . . . ?
N2 C21 C22 C2 111.78(18) . . . . ?
C3 C2 C22 C23 42.6(2) . . . . ?
C1 C2 C22 C23 167.13(17) . . . . ?
C3 C2 C22 C11 163.54(17) . . . . ?
C1 C2 C22 C11 -72.0(2) . . . . ?
C3 C2 C22 C21 -67.4(2) . . . . ?
C1 C2 C22 C21 57.1(2) . . . . ?
C11 C22 C23 C24 -46.5(3) . . . . ?
C21 C22 C23 C24 -172.9(2) . . . . ?
C2 C22 C23 C24 75.2(3) . . . . ?
C11 C22 C23 C28 131.12(18) . . . . ?
C21 C22 C23 C28 4.7(2) . . . . ?
C2 C22 C23 C28 -107.14(19) . . . . ?
C28 C23 C24 C25 1.5(3) . . . . ?
C22 C23 C24 C25 178.9(2) . . . . ?
C23 C24 C25 C26 -0.1(3) . . . . ?
C24 C25 C26 C27 -0.9(3) . . . . ?
C25 C26 C27 C28 0.5(3) . . . . ?
C26 C27 C28 N2 -176.5(2) . . . . ?
C26 C27 C28 C23 0.9(3) . . . . ?
C21 N2 C28 C27 175.5(2) . . . . ?
C21 N2 C28 C23 -2.1(2) . . . . ?
C24 C23 C28 C27 -1.9(3) . . . . ?
C22 C23 C28 C27 -179.85(19) . . . . ?
C24 C23 C28 N2 175.92(19) . . . . ?
C22 C23 C28 N2 -2.0(2) . . . . ?
O3 C4 C31 C32 -177.3(2) . . . . ?
C3 C4 C31 C32 4.4(3) . . . . ?
O3 C4 C31 C36 2.5(3) . . . . ?
C3 C4 C31 C36 -175.8(2) . . . . ?
C36 C31 C32 C33 -0.2(4) . . . . ?
C4 C31 C32 C33 179.5(2) . . . . ?
C31 C32 C33 C34 -1.1(4) . . . . ?
C32 C33 C34 C35 1.5(4) . . . . ?
C33 C34 C35 C36 -0.5(5) . . . . ?
C34 C35 C36 C31 -0.8(5) . . . . ?
C32 C31 C36 C35 1.2(4) . . . . ?
C4 C31 C36 C35 -178.6(3) . . . . ?
